data_2205441
loop_
_publ_author_name
'N. Sampath'
'S. Aravindhan'
'M. N. Ponnuswamy'
'M. Nethaji'

_publ_section_title
;
 1,2-Bis(2-chlorophenyl)-1,2-bis(3,4-dimethylphenyl)ethane-1,2-diol
;
_journal_issue 4
_journal_name_full 'Acta Crystallographica Section E'
_journal_page_first o886
_journal_page_last o888
_journal_paper_doi 10.1107/S1600536805006331
_journal_volume 61
_journal_year 2005
_chemical_formula_iupac 'C30 H28 Cl2 O2'
_chemical_formula_moiety 'C30 H28 Cl2 O2'
_chemical_formula_sum 'C30 H28 Cl2 O2'
_chemical_formula_weight 491.42
_chemical_name_systematic
;
1,2-Bis(2-chlorophenyl)-1,2-bis(3,4-dimethylphenyl)ethane-1,2-diol
;
_space_group_IT_number 15
_symmetry_cell_setting monoclinic
_symmetry_space_group_name_Hall '-C 2yc'
_symmetry_space_group_name_H-M 'C 1 2/c 1'
_atom_sites_solution_hydrogens geom
_atom_sites_solution_primary direct
_atom_sites_solution_secondary difmap
_audit_creation_method SHELXL-97
_cell_angle_alpha 90.00
_cell_angle_beta 104.478(4)
_cell_angle_gamma 90.00
_cell_formula_units_Z 4
_cell_length_a 7.667(2)
_cell_length_b 22.862(6)
_cell_length_c 14.654(4)
_cell_measurement_reflns_used 2531
_cell_measurement_temperature 293(2)
_cell_measurement_theta_max 27.08
_cell_measurement_theta_min 1.78
_cell_volume 2487.0(11)
_computing_cell_refinement 'SAINT (Siemens, 1996)'
_computing_data_collection 'SMART (Siemens, 1996)'
_computing_data_reduction SAINT
_computing_molecular_graphics 'ZORTEP (Zsolnai, 1998) and PLATON (Spek, 2003)'
_computing_publication_material 'SHELXL97 AND PARST (Nardelli, 1995)'
_computing_structure_refinement 'SHELXL97 (Sheldrick, 1997)'
_computing_structure_solution 'SHELXS97 (Sheldrick, 1997)'
_diffrn_ambient_temperature 293(2)
_diffrn_measured_fraction_theta_full 0.999
_diffrn_measured_fraction_theta_max 0.917
_diffrn_measurement_device_type 'Siemens SMART CCD area-detector'
_diffrn_measurement_method \w
_diffrn_radiation_monochromator graphite
_diffrn_radiation_source 'fine-focus sealed tube'
_diffrn_radiation_type MoK\a
_diffrn_radiation_wavelength 0.71073
_diffrn_reflns_av_R_equivalents 0.0441
_diffrn_reflns_av_sigmaI/netI 0.0434
_diffrn_reflns_limit_h_max 9
_diffrn_reflns_limit_h_min -9
_diffrn_reflns_limit_k_max 28
_diffrn_reflns_limit_k_min -28
_diffrn_reflns_limit_l_max 18
_diffrn_reflns_limit_l_min -18
_diffrn_reflns_number 9108
_diffrn_reflns_theta_full 25.00
_diffrn_reflns_theta_max 27.08
_diffrn_reflns_theta_min 1.78
_diffrn_standards_decay_% 0
_diffrn_standards_number 0
_exptl_absorpt_coefficient_mu 0.287
_exptl_absorpt_correction_type none
_exptl_crystal_colour colourless
_exptl_crystal_density_diffrn 1.312
_exptl_crystal_density_method 'not measured'
_exptl_crystal_description needle
_exptl_crystal_F_000 1032
_exptl_crystal_size_max 0.52
_exptl_crystal_size_mid 0.24
_exptl_crystal_size_min 0.16
_refine_diff_density_max 0.762
_refine_diff_density_min -0.215
_refine_ls_extinction_method none
_refine_ls_goodness_of_fit_ref 1.169
_refine_ls_hydrogen_treatment constr
_refine_ls_matrix_type full
_refine_ls_number_parameters 157
_refine_ls_number_reflns 2531
_refine_ls_number_restraints 0
_refine_ls_restrained_S_all 1.169
_refine_ls_R_factor_all 0.1050
_refine_ls_R_factor_gt 0.0758
_refine_ls_shift/su_max 0.000
_refine_ls_shift/su_mean 0.000
_refine_ls_structure_factor_coef Fsqd
_refine_ls_weighting_details 'calc w = 1/[\s^2^(Fo^2^)+(0.0773P)^2^+2.2226P] where P = (Fo^2^+2Fc^2^)/3'
_refine_ls_weighting_scheme calc
_refine_ls_wR_factor_gt 0.1626
_refine_ls_wR_factor_ref 0.1747
_reflns_number_gt 1904
_reflns_number_total 2531
_reflns_threshold_expression I>2\s(I)
_cod_data_source_file ci6531.cif
_cod_data_source_block I
_cod_original_sg_symbol_H-M 'C 2/c'
_cod_database_code 2205441

loop_
_symmetry_equiv_pos_as_xyz
'x, y, z'
'-x, y, -z+1/2'
'x+1/2, y+1/2, z'
'-x+1/2, y+1/2, -z+1/2'
'-x, -y, -z'
'x, -y, z-1/2'
'-x+1/2, -y+1/2, -z'
'x+1/2, -y+1/2, z-1/2'

loop_
_atom_site_label
_atom_site_fract_x
_atom_site_fract_y
_atom_site_fract_z
_atom_site_U_iso_or_equiv
_atom_site_adp_type
_atom_site_calc_flag
_atom_site_refinement_flags
_atom_site_occupancy
_atom_site_type_symbol
Cl1 0.39440(12) 0.31179(4) -0.02469(6) 0.0504(3) Uani d . 1 Cl
O1 0.2961(3) 0.33349(10) 0.15886(15) 0.0428(6) Uani d . 1 O
H1 0.2716 0.3378 0.1015 0.064 Uiso calc R 1 H
C1 0.4879(4) 0.32981(12) 0.1947(2) 0.0351(7) Uani d . 1 C
C2 0.5602(4) 0.27432(13) 0.1550(2) 0.0374(7) Uani d . 1 C
C3 0.6721(4) 0.23329(14) 0.2119(3) 0.0488(8) Uani d . 1 C
H3 0.7091 0.2399 0.2765 0.059 Uiso calc R 1 H
C4 0.7294(5) 0.18339(16) 0.1754(3) 0.0594(10) Uani d . 1 C
H4 0.8022 0.1567 0.2155 0.071 Uiso calc R 1 H
C5 0.6797(5) 0.17278(15) 0.0801(3) 0.0586(10) Uani d . 1 C
H5 0.7163 0.1386 0.0558 0.070 Uiso calc R 1 H
C6 0.5765(5) 0.21269(15) 0.0216(3) 0.0501(9) Uani d . 1 C
H6 0.5443 0.2063 -0.0431 0.060 Uiso calc R 1 H
C7 0.5194(4) 0.26288(13) 0.0590(2) 0.0398(7) Uani d . 1 C
C8 0.5810(4) 0.38387(13) 0.1664(2) 0.0390(7) Uani d . 1 C
C9 0.7599(5) 0.38254(15) 0.1626(2) 0.0475(8) Uani d . 1 C
H9 0.8240 0.3476 0.1740 0.057 Uiso calc R 1 H
C10 0.8446(6) 0.43270(18) 0.1419(3) 0.0608(10) Uani d . 1 C
H10 0.9639 0.4305 0.1383 0.073 Uiso calc R 1 H
C11 0.7568(6) 0.48516(18) 0.1265(3) 0.0632(11) Uani d . 1 C
C12 0.5772(6) 0.48803(14) 0.1296(2) 0.0571(10) Uani d . 1 C
C13 0.4907(5) 0.43672(14) 0.1484(2) 0.0478(8) Uani d . 1 C
H13 0.3696 0.4384 0.1487 0.057 Uiso calc R 1 H
C14 0.4775(7) 0.54348(18) 0.1159(3) 0.0800(13) Uani d . 1 C
H14A 0.4819 0.5602 0.0564 0.120 Uiso calc R 1 H
H14B 0.5311 0.5701 0.1657 0.120 Uiso calc R 1 H
H14C 0.3544 0.5364 0.1165 0.120 Uiso calc R 1 H
C15 0.8547(8) 0.5405(2) 0.1075(4) 0.1067(19) Uani d . 1 C
H15A 0.9755 0.5308 0.1056 0.160 Uiso calc R 1 H
H15B 0.8580 0.5684 0.1569 0.160 Uiso calc R 1 H
H15C 0.7920 0.5571 0.0482 0.160 Uiso calc R 1 H

loop_
_atom_site_aniso_label
_atom_site_aniso_U_11
_atom_site_aniso_U_22
_atom_site_aniso_U_33
_atom_site_aniso_U_12
_atom_site_aniso_U_13
_atom_site_aniso_U_23
Cl1 0.0581(6) 0.0568(5) 0.0356(5) -0.0062(4) 0.0104(4) -0.0013(4)
O1 0.0384(12) 0.0521(13) 0.0365(12) 0.0025(10) 0.0067(10) -0.0017(10)
C1 0.0345(17) 0.0379(16) 0.0331(16) 0.0006(12) 0.0086(13) 0.0007(12)
C2 0.0381(17) 0.0383(16) 0.0388(17) -0.0049(13) 0.0156(14) -0.0016(12)
C3 0.051(2) 0.0477(18) 0.049(2) 0.0055(15) 0.0159(17) 0.0018(15)
C4 0.062(2) 0.048(2) 0.072(3) 0.0148(17) 0.025(2) 0.0043(18)
C5 0.061(2) 0.044(2) 0.080(3) 0.0003(17) 0.036(2) -0.0118(18)
C6 0.049(2) 0.053(2) 0.055(2) -0.0101(17) 0.0252(17) -0.0148(17)
C7 0.0386(17) 0.0394(16) 0.0444(18) -0.0091(13) 0.0162(14) -0.0032(13)
C8 0.050(2) 0.0403(17) 0.0266(16) -0.0044(14) 0.0095(14) -0.0019(12)
C9 0.052(2) 0.052(2) 0.0387(19) -0.0075(16) 0.0116(16) -0.0018(15)
C10 0.064(2) 0.073(3) 0.046(2) -0.023(2) 0.0141(19) -0.0006(18)
C11 0.083(3) 0.064(3) 0.041(2) -0.029(2) 0.012(2) -0.0006(17)
C12 0.099(3) 0.0392(18) 0.0297(18) -0.0024(18) 0.0093(19) 0.0010(13)
C13 0.065(2) 0.0445(18) 0.0332(17) 0.0006(16) 0.0100(16) 0.0009(13)
C14 0.113(4) 0.058(2) 0.069(3) 0.010(2) 0.022(3) 0.009(2)
C15 0.139(5) 0.085(3) 0.094(4) -0.057(3) 0.026(4) 0.015(3)

loop_
_atom_type_symbol
_atom_type_description
_atom_type_scat_dispersion_real
_atom_type_scat_dispersion_imag
_atom_type_scat_source
C C 0.0033 0.0016 'International Tables Vol C Tables 4.2.6.8 and 6.1.1.4'
H H 0.0000 0.0000 'International Tables Vol C Tables 4.2.6.8 and 6.1.1.4'
Cl Cl 0.1484 0.1585 'International Tables Vol C Tables 4.2.6.8 and 6.1.1.4'
O O 0.0106 0.0060 'International Tables Vol C Tables 4.2.6.8 and 6.1.1.4'

loop_
_geom_angle_atom_site_label_1
_geom_angle_atom_site_label_2
_geom_angle_atom_site_label_3
_geom_angle_site_symmetry_3
_geom_angle
_geom_angle_publ_flag
C1 O1 H1 . 109.5 ?
O1 C1 C8 . 110.9(2) ?
O1 C1 C2 . 109.8(2) ?
C8 C1 C2 . 108.8(2) ?
O1 C1 C1 2_655 102.8(3) y
C8 C1 C1 2_655 109.4(2) y
C2 C1 C1 2_655 114.91(19) y
C7 C2 C3 . 115.3(3) ?
C7 C2 C1 . 121.5(3) ?
C3 C2 C1 . 123.2(3) ?
C4 C3 C2 . 122.1(3) ?
C4 C3 H3 . 119.0 ?
C2 C3 H3 . 119.0 ?
C5 C4 C3 . 120.5(4) ?
C5 C4 H4 . 119.8 ?
C3 C4 H4 . 119.8 ?
C6 C5 C4 . 119.4(3) ?
C6 C5 H5 . 120.3 ?
C4 C5 H5 . 120.3 ?
C5 C6 C7 . 119.8(3) ?
C5 C6 H6 . 120.1 ?
C7 C6 H6 . 120.1 ?
C2 C7 C6 . 122.8(3) ?
C2 C7 Cl1 . 122.2(2) ?
C6 C7 Cl1 . 115.0(3) ?
C13 C8 C9 . 117.6(3) ?
C13 C8 C1 . 120.7(3) ?
C9 C8 C1 . 121.6(3) ?
C8 C9 C10 . 120.8(3) ?
C8 C9 H9 . 119.6 ?
C10 C9 H9 . 119.6 ?
C11 C10 C9 . 121.5(4) ?
C11 C10 H10 . 119.2 ?
C9 C10 H10 . 119.2 ?
C10 C11 C12 . 119.2(3) ?
C10 C11 C15 . 120.8(4) ?
C12 C11 C15 . 120.1(4) ?
C11 C12 C13 . 119.1(3) ?
C11 C12 C14 . 121.5(4) ?
C13 C12 C14 . 119.4(4) ?
C8 C13 C12 . 121.8(4) ?
C8 C13 H13 . 119.1 ?
C12 C13 H13 . 119.1 ?
C12 C14 H14A . 109.5 ?
C12 C14 H14B . 109.5 ?
H14A C14 H14B . 109.5 ?
C12 C14 H14C . 109.5 ?
H14A C14 H14C . 109.5 ?
H14B C14 H14C . 109.5 ?
C11 C15 H15A . 109.5 ?
C11 C15 H15B . 109.5 ?
H15A C15 H15B . 109.5 ?
C11 C15 H15C . 109.5 ?
H15A C15 H15C . 109.5 ?
H15B C15 H15C . 109.5 ?

loop_
_geom_bond_atom_site_label_1
_geom_bond_atom_site_label_2
_geom_bond_site_symmetry_2
_geom_bond_distance
_geom_bond_publ_flag
Cl1 C7 . 1.756(3) y
O1 C1 . 1.435(4) y
O1 H1 . 0.82 y
C1 C8 . 1.535(4) y
C1 C2 . 1.554(4) y
C1 C1 2_655 1.585(6) y
C2 C7 . 1.388(4) ?
C2 C3 . 1.398(4) ?
C3 C4 . 1.378(5) ?
C3 H3 . 0.93 ?
C4 C5 . 1.373(6) ?
C4 H4 . 0.93 ?
C5 C6 . 1.362(5) ?
C5 H5 . 0.93 ?
C6 C7 . 1.388(4) ?
C6 H6 . 0.93 ?
C8 C13 . 1.385(4) ?
C8 C9 . 1.388(5) ?
C9 C10 . 1.388(5) ?
C9 H9 . 0.93 ?
C10 C11 . 1.366(6) ?
C10 H10 . 0.93 ?
C11 C12 . 1.391(6) ?
C11 C15 . 1.532(5) y
C12 C13 . 1.408(5) ?
C12 C14 . 1.468(5) y
C13 H13 . 0.93 ?
C14 H14A . 0.96 ?
C14 H14B . 0.96 ?
C14 H14C . 0.96 ?
C15 H15A . 0.96 ?
C15 H15B . 0.96 ?
C15 H15C . 0.96 ?

loop_
_geom_hbond_atom_site_label_D
_geom_hbond_atom_site_label_H
_geom_hbond_atom_site_label_A
_geom_hbond_site_symmetry_A
_geom_hbond_distance_DH
_geom_hbond_distance_HA
_geom_hbond_distance_DA
_geom_hbond_angle_DHA
O1 H1 Cl1 1_555 0.82 2.35 3.010(2) 138
C13 H13 O1 1_555 0.93 2.48 2.817(4) 102
C3 H3 O1 2_655 0.93 2.34 2.943(4) 122
C14 H14A Cg1 3_556 0.96 2.90 3.751(5) 148

loop_
_geom_torsion_atom_site_label_1
_geom_torsion_atom_site_label_2
_geom_torsion_atom_site_label_3
_geom_torsion_atom_site_label_4
_geom_torsion_site_symmetry_1
_geom_torsion
_geom_torsion_publ_flag
O1 C1 C2 C7 . 52.6(4) y
C8 C1 C2 C7 . -69.0(3) ?
C1 C1 C2 C7 2_655 167.8(3) y
O1 C1 C2 C3 . -128.7(3) y
C8 C1 C2 C3 . 109.7(3) ?
C1 C1 C2 C3 2_655 -13.4(4) y
C7 C2 C3 C4 . -3.5(5) ?
C1 C2 C3 C4 . 177.7(3) ?
C2 C3 C4 C5 . 1.1(6) ?
C3 C4 C5 C6 . 1.5(6) ?
C4 C5 C6 C7 . -1.4(5) ?
C3 C2 C7 C6 . 3.5(4) ?
C1 C2 C7 C6 . -177.6(3) ?
C3 C2 C7 Cl1 . -175.3(2) ?
C1 C2 C7 Cl1 . 3.5(4) ?
C5 C6 C7 C2 . -1.2(5) ?
C5 C6 C7 Cl1 . 177.7(3) ?
O1 C1 C8 C13 . 26.2(4) y
C2 C1 C8 C13 . 147.2(3) ?
C1 C1 C8 C13 2_655 -86.5(4) y
O1 C1 C8 C9 . -157.1(3) y
C2 C1 C8 C9 . -36.1(4) ?
C1 C1 C8 C9 2_655 90.2(3) y
C13 C8 C9 C10 . 0.3(5) ?
C1 C8 C9 C10 . -176.5(3) ?
C8 C9 C10 C11 . 1.4(5) ?
C9 C10 C11 C12 . -1.5(6) ?
C9 C10 C11 C15 . 177.6(4) ?
C10 C11 C12 C13 . -0.1(5) ?
C15 C11 C12 C13 . -179.2(4) ?
C10 C11 C12 C14 . 178.5(4) ?
C15 C11 C12 C14 . -0.6(6) ?
C9 C8 C13 C12 . -1.9(5) ?
C1 C8 C13 C12 . 174.9(3) ?
C11 C12 C13 C8 . 1.8(5) ?
C14 C12 C13 C8 . -176.8(3) ?
